data_2019675
loop_
_publ_author_name
'Liu, Qi'
'Song, Xiu-Qing'
'Yan, Hong'

_publ_section_title
;
 NMR analysis of a series of
 1,2-bis(1-<i>R</i>-5-oxo-2,3-dihydro-1<i>H</i>-pyrrol-4-ylidene)ethanes
 and X-ray crystal structure analysis of the <i>R</i> = mesityl compound
;
_journal_coeditor_code FN3174
_journal_issue 10
_journal_name_full 'Acta Crystallographica Section C'
_journal_page_first 965
_journal_page_last 970
_journal_paper_doi 10.1107/S2053229614020099
_journal_volume 70
_journal_year 2014
_chemical_formula_iupac 'C36 H36 N2 O10'
_chemical_formula_moiety 'C36 H36 N2 O10'
_chemical_formula_sum 'C36 H36 N2 O10'
_chemical_formula_weight 656.67
_chemical_name_common
'Tetramethyl 4,4'-(ethane-1,2-diylidene)bis(5-oxo-1-mesityl-4,5-dihydro-1<i>H</i>-pyrrole-2,3-dicarboxylate)'
_chemical_name_systematic
;Tetramethyl
4,4'-(ethane-1,2-diylidene)bis[5-oxo-1-(2,4,6-trimethylphenyl)-4,5-dihydro-1<i>H</i>-pyrrole-2,3-dicarboxylate]
;
_space_group_crystal_system monoclinic
_space_group_IT_number 14
_space_group_name_Hall '-P 2ybc'
_space_group_name_H-M_alt 'P 1 21/c 1'
_symmetry_space_group_name_Hall '-P 2ybc'
_symmetry_space_group_name_H-M 'P 1 21/c 1'
_atom_sites_solution_hydrogens geom
_audit_creation_method SHELXL-2013
_cell_angle_alpha 90
_cell_angle_beta 103.74(3)
_cell_angle_gamma 90
_cell_formula_units_Z 2
_cell_length_a 8.4573(17)
_cell_length_b 19.181(4)
_cell_length_c 10.936(2)
_cell_measurement_reflns_used 3848
_cell_measurement_temperature 293(2)
_cell_measurement_theta_max 27.8864
_cell_measurement_theta_min 2.1236
_cell_volume 1723.3(6)
_computing_cell_refinement 'CrystalClear (Rigaku, 2013)'
_computing_data_collection 'CrystalClear (Rigaku, 2013)'
_computing_data_reduction 'CrystalClear (Rigaku, 2013)'
_computing_molecular_graphics 'SHELXTL (Sheldrick, 2008)'
_computing_publication_material 'SHELXTL (Sheldrick, 2008)'
_computing_structure_refinement 'SHELXL2013 (Sheldrick, 2013)'
_computing_structure_solution 'SHELXTL (Sheldrick, 2008)'
_diffrn_ambient_temperature 293(2)
_diffrn_detector_area_resol_mean 7.31
_diffrn_measured_fraction_theta_full 0.997
_diffrn_measured_fraction_theta_max 0.998
_diffrn_measurement_device_type 'Rigaku Saturn 70 CCD'
_diffrn_measurement_method '\w scans'
_diffrn_radiation_type MoK\a
_diffrn_radiation_wavelength 0.71073
_diffrn_reflns_av_R_equivalents 0.0477
_diffrn_reflns_limit_h_max 10
_diffrn_reflns_limit_h_min -10
_diffrn_reflns_limit_k_max 23
_diffrn_reflns_limit_k_min -23
_diffrn_reflns_limit_l_max 12
_diffrn_reflns_limit_l_min -13
_diffrn_reflns_number 15252
_diffrn_reflns_theta_full 25.242
_diffrn_reflns_theta_max 25.997
_diffrn_reflns_theta_min 2.124
_exptl_absorpt_coefficient_mu 0.093
_exptl_absorpt_correction_T_max 1.0000
_exptl_absorpt_correction_T_min 0.7832
_exptl_absorpt_correction_type multi-scan
_exptl_absorpt_process_details '(CrystalClear; Rigaku, 2013)'
_exptl_crystal_colour colourless
_exptl_crystal_density_diffrn 1.265
_exptl_crystal_description prism
_exptl_crystal_F_000 692
_exptl_crystal_size_max 0.180
_exptl_crystal_size_mid 0.160
_exptl_crystal_size_min 0.120
_refine_diff_density_max 0.301
_refine_diff_density_min -0.236
_refine_ls_extinction_coef 0.035(7)
_refine_ls_extinction_expression Fc^*^=kFc[1+0.001xFc^2^\l^3^/sin(2\q)]^-1/4^
_refine_ls_extinction_method 'SHELXL2013 (Sheldrick, 2013)'
_refine_ls_goodness_of_fit_ref 1.025
_refine_ls_hydrogen_treatment constr
_refine_ls_matrix_type full
_refine_ls_number_parameters 223
_refine_ls_number_reflns 3376
_refine_ls_number_restraints 0
_refine_ls_restrained_S_all 1.025
_refine_ls_R_factor_all 0.0920
_refine_ls_R_factor_gt 0.0677
_refine_ls_shift/su_max 0.001
_refine_ls_shift/su_mean 0.000
_refine_ls_structure_factor_coef Fsqd
_refine_ls_weighting_details 'w=1/[\s^2^(Fo^2^)+(0.1170P)^2^] where P=(Fo^2^+2Fc^2^)/3'
_refine_ls_weighting_scheme calc
_refine_ls_wR_factor_gt 0.1779
_refine_ls_wR_factor_ref 0.1977
_reflns_number_gt 2339
_reflns_number_total 3376
_reflns_threshold_expression I>2\s(I)
_cod_data_source_file fn3174sup1.cf
_cod_data_source_block I
_cod_depositor_comments 'Adding full bibliography for 2019675.cif.'
_cod_database_code 2019675
_cod_database_fobs_code 2019675
_shelx_space_group_comment
;
The symmetry employed for this shelxl refinement is uniquely defined
by the following loop, which should always be used as a source of
symmetry information in preference to the above space-group names.
They are only intended as comments.
;
_shelx_estimated_absorpt_t_min 0.983
_shelx_estimated_absorpt_t_max 0.989
_shelxl_version_number 2.013

loop_
_space_group_symop_operation_xyz
'x, y, z'
'-x, y+1/2, -z+1/2'
'-x, -y, -z'
'x, -y-1/2, z-1/2'

loop_
_atom_site_type_symbol
_atom_site_label
_atom_site_fract_x
_atom_site_fract_y
_atom_site_fract_z
_atom_site_U_iso_or_equiv
_atom_site_adp_type
_atom_site_calc_flag
_atom_site_occupancy
N N1 0.3756(2) 0.40142(8) 0.21264(16) 0.0496(5) Uani d 1
O O1 0.4903(2) 0.25116(9) 0.15631(17) 0.0724(6) Uani d 1
O O2 0.3284(2) 0.24035(9) 0.29003(17) 0.0734(6) Uani d 1
O O3 0.0977(2) 0.23459(8) 0.02489(17) 0.0784(6) Uani d 1
O O4 -0.0493(2) 0.31772(9) -0.09074(19) 0.0950(8) Uani d 1
O O5 0.3207(2) 0.51858(7) 0.17683(15) 0.0628(5) Uani d 1
C C1 0.5194(3) 0.40672(10) 0.31378(19) 0.0456(5) Uani d 1
C C2 0.5018(3) 0.40498(10) 0.4364(2) 0.0477(5) Uani d 1
C C3 0.6427(3) 0.40839(11) 0.5322(2) 0.0544(6) Uani d 1
H H3 0.6339 0.4072 0.6153 0.065 Uiso calc 1
C C4 0.7959(3) 0.41354(11) 0.5081(2) 0.0565(6) Uani d 1
C C5 0.8064(3) 0.41580(12) 0.3842(2) 0.0606(6) Uani d 1
H H5 0.9086 0.4193 0.3670 0.073 Uiso calc 1
C C6 0.6702(3) 0.41303(11) 0.2841(2) 0.0547(6) Uani d 1
C C7 0.3383(3) 0.40062(13) 0.4662(2) 0.0648(7) Uani d 1
H H7A 0.2636 0.4309 0.4108 0.097 Uiso calc 1
H H7B 0.3474 0.4147 0.5518 0.097 Uiso calc 1
H H7C 0.2992 0.3535 0.4551 0.097 Uiso calc 1
C C8 0.9464(3) 0.41689(15) 0.6131(2) 0.0788(9) Uani d 1
H H8A 1.0203 0.4505 0.5929 0.118 Uiso calc 1
H H8B 0.9976 0.3719 0.6241 0.118 Uiso calc 1
H H8C 0.9175 0.4304 0.6895 0.118 Uiso calc 1
C C9 0.6859(4) 0.41629(18) 0.1501(2) 0.0884(9) Uani d 1
H H9A 0.7949 0.4296 0.1487 0.133 Uiso calc 1
H H9B 0.6107 0.4500 0.1044 0.133 Uiso calc 1
H H9C 0.6622 0.3713 0.1115 0.133 Uiso calc 1
C C10 0.3009(3) 0.33985(10) 0.16504(19) 0.0470(5) Uani d 1
C C11 0.1610(3) 0.35221(10) 0.07672(19) 0.0487(6) Uani d 1
C C12 0.1374(2) 0.42707(10) 0.06727(18) 0.0455(5) Uani d 1
C C13 0.2820(3) 0.45818(10) 0.1554(2) 0.0484(5) Uani d 1
C C14 0.3846(3) 0.27156(11) 0.2021(2) 0.0527(6) Uani d 1
C C15 0.3969(5) 0.17247(15) 0.3300(3) 0.1035(12) Uani d 1
H H15A 0.4579 0.1561 0.2721 0.155 Uiso calc 1
H H15B 0.3106 0.1402 0.3318 0.155 Uiso calc 1
H H15C 0.4675 0.1761 0.4126 0.155 Uiso calc 1
C C16 0.0680(3) 0.29476(11) 0.0051(2) 0.0589(7) Uani d 1
C C17 -0.1398(5) 0.26387(17) -0.1710(4) 0.141(2) Uani d 1
H H17A -0.0652 0.2317 -0.1943 0.211 Uiso calc 1
H H17B -0.2063 0.2848 -0.2454 0.211 Uiso calc 1
H H17C -0.2079 0.2395 -0.1264 0.211 Uiso calc 1
C C18 0.0083(3) 0.46328(10) -0.00094(18) 0.0464(5) Uani d 1
H H18 -0.0752 0.4380 -0.0527 0.056 Uiso calc 1

loop_
_atom_site_aniso_label
_atom_site_aniso_U_11
_atom_site_aniso_U_22
_atom_site_aniso_U_33
_atom_site_aniso_U_12
_atom_site_aniso_U_13
_atom_site_aniso_U_23
N1 0.0496(11) 0.0438(10) 0.0507(10) 0.0025(7) 0.0024(8) 0.0017(7)
O1 0.0647(12) 0.0653(11) 0.0886(13) 0.0195(8) 0.0208(10) 0.0102(9)
O2 0.0997(15) 0.0564(10) 0.0692(11) 0.0217(9) 0.0303(10) 0.0193(8)
O3 0.0788(13) 0.0397(9) 0.1023(14) 0.0034(8) -0.0071(11) 0.0018(8)
O4 0.0837(14) 0.0496(10) 0.1172(16) -0.0068(9) -0.0448(12) 0.0044(9)
O5 0.0700(11) 0.0409(9) 0.0683(11) -0.0014(7) -0.0020(8) -0.0018(7)
C1 0.0455(12) 0.0409(11) 0.0472(12) 0.0005(8) 0.0044(10) 0.0023(8)
C2 0.0497(13) 0.0396(11) 0.0525(12) 0.0016(8) 0.0096(10) 0.0019(9)
C3 0.0608(15) 0.0500(12) 0.0495(13) 0.0009(10) 0.0075(11) 0.0012(9)
C4 0.0547(14) 0.0460(12) 0.0620(15) 0.0010(9) 0.0004(12) -0.0063(10)
C5 0.0465(14) 0.0595(14) 0.0750(17) -0.0051(10) 0.0130(12) -0.0064(12)
C6 0.0529(14) 0.0558(13) 0.0563(14) -0.0031(10) 0.0147(11) -0.0003(10)
C7 0.0589(15) 0.0704(16) 0.0686(16) 0.0011(11) 0.0218(13) 0.0012(12)
C8 0.0657(18) 0.0754(18) 0.0804(19) -0.0022(13) -0.0121(15) -0.0081(14)
C9 0.078(2) 0.127(3) 0.0671(18) -0.0113(17) 0.0305(15) 0.0010(15)
C10 0.0490(13) 0.0421(11) 0.0488(12) 0.0021(9) 0.0094(10) 0.0034(9)
C11 0.0461(12) 0.0401(11) 0.0565(13) 0.0036(8) 0.0054(10) 0.0026(9)
C12 0.0449(12) 0.0403(11) 0.0498(12) 0.0028(8) 0.0082(9) 0.0036(9)
C13 0.0520(13) 0.0416(11) 0.0503(12) 0.0048(9) 0.0094(10) 0.0035(9)
C14 0.0522(14) 0.0478(12) 0.0529(13) 0.0048(10) 0.0018(11) 0.0013(10)
C15 0.159(3) 0.0629(18) 0.096(2) 0.0368(19) 0.045(2) 0.0384(16)
C16 0.0503(13) 0.0420(12) 0.0769(16) 0.0015(10) 0.0003(12) 0.0037(11)
C17 0.133(3) 0.071(2) 0.160(4) -0.0229(19) -0.080(3) -0.008(2)
C18 0.0451(12) 0.0443(11) 0.0481(11) 0.0028(8) 0.0079(9) 0.0048(9)

loop_
_atom_type_symbol
_atom_type_description
_atom_type_scat_dispersion_real
_atom_type_scat_dispersion_imag
_atom_type_scat_source
C C 0.0033 0.0016 'International Tables Vol C Tables 4.2.6.8 and 6.1.1.4'
H H 0.0000 0.0000 'International Tables Vol C Tables 4.2.6.8 and 6.1.1.4'
N N 0.0061 0.0033 'International Tables Vol C Tables 4.2.6.8 and 6.1.1.4'
O O 0.0106 0.0060 'International Tables Vol C Tables 4.2.6.8 and 6.1.1.4'

loop_
_geom_angle_atom_site_label_1
_geom_angle_atom_site_label_2
_geom_angle_atom_site_label_3
_geom_angle_site_symmetry_1
_geom_angle_site_symmetry_3
_geom_angle
C10 N1 C13 . . 109.63(17)
C10 N1 C1 . . 125.24(16)
C13 N1 C1 . . 124.90(17)
C14 O2 C15 . . 116.3(2)
C16 O4 C17 . . 115.3(2)
C2 C1 C6 . . 122.8(2)
C2 C1 N1 . . 118.5(2)
C6 C1 N1 . . 118.67(19)
C1 C2 C3 . . 117.4(2)
C1 C2 C7 . . 122.0(2)
C3 C2 C7 . . 120.6(2)
C4 C3 C2 . . 122.2(2)
C4 C3 H3 . . 118.9
C2 C3 H3 . . 118.9
C5 C4 C3 . . 118.1(2)
C5 C4 C8 . . 120.7(2)
C3 C4 C8 . . 121.3(2)
C4 C5 C6 . . 122.6(2)
C4 C5 H5 . . 118.7
C6 C5 H5 . . 118.7
C5 C6 C1 . . 117.0(2)
C5 C6 C9 . . 121.2(2)
C1 C6 C9 . . 121.9(2)
C2 C7 H7A . . 109.5
C2 C7 H7B . . 109.5
H7A C7 H7B . . 109.5
C2 C7 H7C . . 109.5
H7A C7 H7C . . 109.5
H7B C7 H7C . . 109.5
C4 C8 H8A . . 109.5
C4 C8 H8B . . 109.5
H8A C8 H8B . . 109.5
C4 C8 H8C . . 109.5
H8A C8 H8C . . 109.5
H8B C8 H8C . . 109.5
C6 C9 H9A . . 109.5
C6 C9 H9B . . 109.5
H9A C9 H9B . . 109.5
C6 C9 H9C . . 109.5
H9A C9 H9C . . 109.5
H9B C9 H9C . . 109.5
C11 C10 N1 . . 111.20(17)
C11 C10 C14 . . 128.35(18)
N1 C10 C14 . . 120.07(18)
C10 C11 C12 . . 107.79(17)
C10 C11 C16 . . 120.95(19)
C12 C11 C16 . . 131.16(18)
C18 C12 C11 . . 128.67(19)
C18 C12 C13 . . 125.43(18)
C11 C12 C13 . . 105.81(16)
O5 C13 N1 . . 123.9(2)
O5 C13 C12 . . 130.59(19)
N1 C13 C12 . . 105.51(16)
O1 C14 O2 . . 126.6(2)
O1 C14 C10 . . 121.8(2)
O2 C14 C10 . . 111.5(2)
O2 C15 H15A . . 109.5
O2 C15 H15B . . 109.5
H15A C15 H15B . . 109.5
O2 C15 H15C . . 109.5
H15A C15 H15C . . 109.5
H15B C15 H15C . . 109.5
O3 C16 O4 . . 123.2(2)
O3 C16 C11 . . 124.6(2)
O4 C16 C11 . . 112.05(18)
O4 C17 H17A . . 109.5
O4 C17 H17B . . 109.5
H17A C17 H17B . . 109.5
O4 C17 H17C . . 109.5
H17A C17 H17C . . 109.5
H17B C17 H17C . . 109.5
C12 C18 C18 . 3_565 124.8(2)
C12 C18 H18 . . 117.6
C18 C18 H18 3_565 . 117.6

loop_
_geom_bond_atom_site_label_1
_geom_bond_atom_site_label_2
_geom_bond_site_symmetry_2
_geom_bond_distance
_geom_bond_publ_flag
N1 C10 . 1.382(3) yes
N1 C13 . 1.403(2) yes
N1 C1 . 1.440(3) yes
O1 C14 . 1.190(3) ?
O2 C14 . 1.314(3) ?
O2 C15 . 1.449(3) ?
O3 C16 . 1.190(3) ?
O4 C16 . 1.335(3) ?
O4 C17 . 1.451(3) ?
O5 C13 . 1.212(2) ?
C1 C2 . 1.384(3) ?
C1 C6 . 1.394(3) ?
C2 C3 . 1.389(3) ?
C2 C7 . 1.496(3) ?
C3 C4 . 1.386(3) ?
C3 H3 . 0.9300 ?
C4 C5 . 1.379(3) ?
C4 C8 . 1.500(3) ?
C5 C6 . 1.389(3) ?
C5 H5 . 0.9300 ?
C6 C9 . 1.505(3) ?
C7 H7A . 0.9600 ?
C7 H7B . 0.9600 ?
C7 H7C . 0.9600 ?
C8 H8A . 0.9600 ?
C8 H8B . 0.9600 ?
C8 H8C . 0.9600 ?
C9 H9A . 0.9600 ?
C9 H9B . 0.9600 ?
C9 H9C . 0.9600 ?
C10 C11 . 1.359(3) yes
C10 C14 . 1.498(3) yes
C11 C12 . 1.450(3) yes
C11 C16 . 1.468(3) yes
C12 C18 . 1.358(3) yes
C12 C13 . 1.490(3) yes
C15 H15A . 0.9600 ?
C15 H15B . 0.9600 ?
C15 H15C . 0.9600 ?
C17 H17A . 0.9600 ?
C17 H17B . 0.9600 ?
C17 H17C . 0.9600 ?
C18 C18 3_565 1.416(4) yes
C18 H18 . 0.9300 ?

loop_
_geom_hbond_atom_site_label_D
_geom_hbond_atom_site_label_H
_geom_hbond_atom_site_label_A
_geom_hbond_site_symmetry_A
_geom_hbond_distance_DH
_geom_hbond_distance_HA
_geom_hbond_distance_DA
_geom_hbond_angle_DHA
C3 H3 O5 3_666 0.93 2.63 3.423(3) 143
C8 H8B O3 4_666 0.96 2.55 3.405(3) 148
C17 H17B O1 4_465 0.96 2.63 3.260(5) 124

loop_
_geom_torsion_atom_site_label_1
_geom_torsion_atom_site_label_2
_geom_torsion_atom_site_label_3
_geom_torsion_atom_site_label_4
_geom_torsion_site_symmetry_4
_geom_torsion
C10 N1 C1 C2 . -84.0(3)
C13 N1 C1 C2 . 89.9(2)
C10 N1 C1 C6 . 95.7(3)
C13 N1 C1 C6 . -90.4(3)
C6 C1 C2 C3 . -1.3(3)
N1 C1 C2 C3 . 178.40(18)
C6 C1 C2 C7 . 177.9(2)
N1 C1 C2 C7 . -2.5(3)
C1 C2 C3 C4 . 0.2(3)
C7 C2 C3 C4 . -179.0(2)
C2 C3 C4 C5 . 0.5(3)
C2 C3 C4 C8 . -179.8(2)
C3 C4 C5 C6 . -0.1(3)
C8 C4 C5 C6 . -179.8(2)
C4 C5 C6 C1 . -0.9(3)
C4 C5 C6 C9 . 179.4(2)
C2 C1 C6 C5 . 1.6(3)
N1 C1 C6 C5 . -178.03(19)
C2 C1 C6 C9 . -178.7(2)
N1 C1 C6 C9 . 1.6(3)
C13 N1 C10 C11 . 0.6(3)
C1 N1 C10 C11 . 175.31(19)
C13 N1 C10 C14 . 174.22(19)
C1 N1 C10 C14 . -11.1(3)
N1 C10 C11 C12 . -2.0(3)
C14 C10 C11 C12 . -174.9(2)
N1 C10 C11 C16 . 174.7(2)
C14 C10 C11 C16 . 1.8(4)
C10 C11 C12 C18 . -174.2(2)
C16 C11 C12 C18 . 9.6(4)
C10 C11 C12 C13 . 2.4(2)
C16 C11 C12 C13 . -173.7(2)
C10 N1 C13 O5 . -178.0(2)
C1 N1 C13 O5 . 7.3(4)
C10 N1 C13 C12 . 0.9(2)
C1 N1 C13 C12 . -173.78(19)
C18 C12 C13 O5 . -6.4(4)
C11 C12 C13 O5 . 176.8(2)
C18 C12 C13 N1 . 174.8(2)
C11 C12 C13 N1 . -2.0(2)
C15 O2 C14 O1 . -3.6(4)
C15 O2 C14 C10 . 177.9(2)
C11 C10 C14 O1 . 93.9(3)
N1 C10 C14 O1 . -78.5(3)
C11 C10 C14 O2 . -87.5(3)
N1 C10 C14 O2 . 100.2(2)
C17 O4 C16 O3 . -0.1(4)
C17 O4 C16 C11 . 176.1(3)
C10 C11 C16 O3 . 6.6(4)
C12 C11 C16 O3 . -177.6(2)
C10 C11 C16 O4 . -169.5(2)
C12 C11 C16 O4 . 6.2(4)
C11 C12 C18 C18 3_565 176.3(3)
C13 C12 C18 C18 3_565 0.2(4)
